data_7063358
loop_
_publ_author_name
'Wang, Taoyu'
'Peng, Yanhong'
'Zhang, Zhiqiang'
'Gao, Congli'
'Li, Xi-Li'

_publ_section_title
;
 Two chiral CoIII and NiII complexes with identical ligands presenting
 different nonlinear optical responses
;
_journal_issue 32
_journal_name_full 'New Journal of Chemistry'
_journal_page_first 14292
_journal_page_last 14297
_journal_paper_doi 10.1039/D4NJ01544D
_journal_volume 48
_journal_year 2024
_chemical_absolute_configuration rmad
_chemical_formula_moiety 'C56 H66 Cl2 N14 Ni2 O9'
_chemical_formula_sum 'C56 H66 Cl2 N14 Ni2 O9'
_chemical_formula_weight 1267.54
_space_group_crystal_system monoclinic
_space_group_IT_number 9
_space_group_name_Hall 'C -2yc'
_space_group_name_H-M_alt 'C 1 c 1'
_atom_sites_solution_hydrogens mixed
_audit_creation_method SHELXL-2014/7
_audit_update_record
;
2024-03-22 deposited with the CCDC.	2024-07-18 downloaded from the CCDC.
;
_cell_angle_alpha 90
_cell_angle_beta 116.709(3)
_cell_angle_gamma 90
_cell_formula_units_Z 2
_cell_length_a 31.575(2)
_cell_length_b 6.0167(12)
_cell_length_c 17.2771(15)
_cell_measurement_reflns_used 2896
_cell_measurement_temperature 298(2)
_cell_measurement_theta_max 36.879
_cell_measurement_theta_min 3.557
_cell_volume 2932.0(7)
_computing_cell_refinement APEX2
_computing_data_collection 'APEX2 (Bruker, 2013)'
_computing_data_reduction APEX2
_computing_molecular_graphics 'Olex2 (Dolomanov et al., 2009)'
_computing_publication_material 'Olex2 (Dolomanov et al., 2009)'
_computing_structure_refinement 'SHELXL-2014/7 (Sheldrick, 2014)'
_computing_structure_solution 'SHELXS (Bruker, 2000)'
_diffrn_ambient_temperature 298(2)
_diffrn_measured_fraction_theta_full 0.997
_diffrn_measured_fraction_theta_max 0.997
_diffrn_measurement_device_type 'PHOTON 100 CMOS detector'
_diffrn_measurement_method 'omega scan'
_diffrn_radiation_type MoK\a
_diffrn_radiation_wavelength 0.71073
_diffrn_reflns_av_R_equivalents 0.0263
_diffrn_reflns_av_unetI/netI 0.0385
_diffrn_reflns_Laue_measured_fraction_full 0.997
_diffrn_reflns_Laue_measured_fraction_max 0.997
_diffrn_reflns_limit_h_max 38
_diffrn_reflns_limit_h_min -30
_diffrn_reflns_limit_k_max 7
_diffrn_reflns_limit_k_min -7
_diffrn_reflns_limit_l_max 21
_diffrn_reflns_limit_l_min -21
_diffrn_reflns_number 7520
_diffrn_reflns_point_group_measured_fraction_full 0.700
_diffrn_reflns_point_group_measured_fraction_max 0.694
_diffrn_reflns_theta_full 25.242
_diffrn_reflns_theta_max 25.999
_diffrn_reflns_theta_min 2.372
_exptl_absorpt_coefficient_mu 0.801
_exptl_absorpt_correction_T_max 0.837
_exptl_absorpt_correction_T_min 0.794
_exptl_absorpt_correction_type multi-scan
_exptl_absorpt_process_details 'SADABS; Bruker, 2012'
_exptl_crystal_density_diffrn 1.436
_exptl_crystal_description block
_exptl_crystal_F_000 1324
_exptl_crystal_size_max 0.300
_exptl_crystal_size_mid 0.240
_exptl_crystal_size_min 0.220
_refine_diff_density_max 0.274
_refine_diff_density_min -0.402
_refine_diff_density_rms 0.055
_refine_ls_abs_structure_details
;
 Flack x determined using 770 quotients [(I+)-(I-)]/[(I+)+(I-)]
 (Parsons, Flack and Wagner, Acta Cryst. B69 (2013) 249-259).
;
_refine_ls_abs_structure_Flack 0.015(13)
_refine_ls_extinction_method none
_refine_ls_goodness_of_fit_ref 1.079
_refine_ls_hydrogen_treatment constr
_refine_ls_matrix_type full
_refine_ls_number_parameters 379
_refine_ls_number_reflns 4010
_refine_ls_number_restraints 3
_refine_ls_restrained_S_all 1.118
_refine_ls_R_factor_all 0.0567
_refine_ls_R_factor_gt 0.0468
_refine_ls_shift/su_max 0.000
_refine_ls_shift/su_mean 0.000
_refine_ls_structure_factor_coef Fsqd
_refine_ls_weighting_details 'w=1/[\s^2^(Fo^2^)+(0.0721P)^2^+0.8470P] where P=(Fo^2^+2Fc^2^)/3'
_refine_ls_weighting_scheme calc
_refine_ls_wR_factor_gt 0.1165
_refine_ls_wR_factor_ref 0.1198
_reflns_Friedel_coverage 0.392
_reflns_Friedel_fraction_full 0.403
_reflns_Friedel_fraction_max 0.391
_reflns_number_gt 3487
_reflns_number_total 4010
_reflns_threshold_expression 'I > 2\s(I)'
_cod_data_source_file d4nj01544d2.cif
_cod_data_source_block 61202Bm
_cod_depositor_comments 'Adding full bibliography for 7063357--7063358.cif.'
_cod_original_cell_volume 2932.1(7)
_cod_original_sg_symbol_H-M 'C c'
_cod_database_code 7063358
_shelx_shelxl_version_number 2014/7
_shelx_space_group_comment
;
The symmetry employed for this shelxl refinement is uniquely defined
by the following loop, which should always be used as a source of
symmetry information in preference to the above space-group names.
They are only intended as comments.
;
_shelx_estimated_absorpt_t_min 0.795
_shelx_estimated_absorpt_t_max 0.843

loop_
_space_group_symop_operation_xyz
'x, y, z'
'x, -y, z+1/2'
'x+1/2, y+1/2, z'
'x+1/2, -y+1/2, z+1/2'

loop_
_atom_site_label
_atom_site_type_symbol
_atom_site_fract_x
_atom_site_fract_y
_atom_site_fract_z
_atom_site_U_iso_or_equiv
_atom_site_adp_type
_atom_site_occupancy
_atom_site_site_symmetry_order
_atom_site_calc_flag
_atom_site_refinement_flags_posn
_atom_site_refinement_flags_adp
_atom_site_refinement_flags_occupancy
_atom_site_disorder_assembly
_atom_site_disorder_group
C1 C 0.3548(3) 0.4542(12) 0.1159(5) 0.0475(17) Uani 1 1 d . . . . .
C2 C 0.3334(3) 0.6245(13) 0.0626(5) 0.0518(18) Uani 1 1 d . . . . .
H2 H 0.3398 0.7699 0.0828 0.062 Uiso 1 1 calc R U . . .
C3 C 0.3021(3) 0.5829(13) -0.0218(4) 0.0482(17) Uani 1 1 d . . . . .
H3 H 0.2885 0.7020 -0.0591 0.058 Uiso 1 1 calc R U . . .
C4 C 0.2898(3) 0.3666(11) -0.0537(4) 0.0456(17) Uani 1 1 d . . . . .
H4 H 0.2678 0.3415 -0.1109 0.055 Uiso 1 1 calc R U . . .
C5 C 0.3111(2) 0.1926(11) 0.0011(4) 0.0390(14) Uani 1 1 d . . . . .
H5 H 0.3040 0.0473 -0.0191 0.047 Uiso 1 1 calc R U . . .
C6 C 0.3434(3) 0.2330(12) 0.0878(4) 0.0432(16) Uani 1 1 d . . . . .
H6 H 0.3571 0.1155 0.1259 0.052 Uiso 1 1 calc R U . . .
C7 C 0.3333(2) 0.3872(12) 0.2629(4) 0.0407(15) Uani 1 1 d . . . . .
C8 C 0.3014(3) 0.5389(12) 0.2658(5) 0.0545(19) Uani 1 1 d . . . . .
H8 H 0.3103 0.6866 0.2793 0.065 Uiso 1 1 calc R U . . .
C9 C 0.2557(3) 0.4718(12) 0.2486(5) 0.056(2) Uani 1 1 d . . . . .
H9 H 0.2348 0.5748 0.2524 0.067 Uiso 1 1 calc R U . . .
C10 C 0.2409(3) 0.2511(11) 0.2255(4) 0.0457(16) Uani 1 1 d . . . . .
H10 H 0.2102 0.2069 0.2127 0.055 Uiso 1 1 calc R U . . .
C11 C 0.2725(3) 0.1061(11) 0.2226(4) 0.0489(17) Uani 1 1 d . . . . .
H11 H 0.2632 -0.0408 0.2080 0.059 Uiso 1 1 calc R U . . .
C12 C 0.3185(3) 0.1654(13) 0.2403(5) 0.0547(18) Uani 1 1 d . . . . .
H12 H 0.3393 0.0601 0.2372 0.066 Uiso 1 1 calc R U . . .
C13 C 0.5876(3) 0.6073(11) 0.6124(4) 0.0409(15) Uani 1 1 d . . . . .
C14 C 0.5971(2) 0.3919(11) 0.6508(4) 0.0388(14) Uani 1 1 d . . . . .
H14 H 0.5812 0.2691 0.6179 0.047 Uiso 1 1 calc R U . . .
C15 C 0.6282(2) 0.3651(12) 0.7325(4) 0.0470(17) Uani 1 1 d . . . . .
H15 H 0.6341 0.2223 0.7556 0.056 Uiso 1 1 calc R U . . .
C16 C 0.6520(3) 0.5400(12) 0.7847(5) 0.0468(16) Uani 1 1 d . . . . .
H16 H 0.6743 0.5158 0.8418 0.056 Uiso 1 1 calc R U . . .
C17 C 0.6425(3) 0.7532(11) 0.7512(4) 0.0469(17) Uani 1 1 d . . . . .
H17 H 0.6573 0.8742 0.7866 0.056 Uiso 1 1 calc R U . . .
C18 C 0.6111(2) 0.7863(11) 0.6657(4) 0.0412(15) Uani 1 1 d . . . . .
H18 H 0.6054 0.9297 0.6432 0.049 Uiso 1 1 calc R U . . .
C19 C 0.6274(2) 0.6357(11) 0.4781(4) 0.0384(14) Uani 1 1 d . . . . .
C20 C 0.6511(3) 0.4379(11) 0.5175(4) 0.0428(15) Uani 1 1 d . . . . .
H20 H 0.6342 0.3257 0.5284 0.051 Uiso 1 1 calc R U . . .
C21 C 0.6978(2) 0.4058(12) 0.5402(4) 0.0403(14) Uani 1 1 d . . . . .
H21 H 0.7133 0.2770 0.5687 0.048 Uiso 1 1 calc R U . . .
C22 C 0.7213(3) 0.5689(13) 0.5199(4) 0.0454(16) Uani 1 1 d . . . . .
H22 H 0.7533 0.5490 0.5354 0.054 Uiso 1 1 calc R U . . .
C23 C 0.6997(3) 0.7599(12) 0.4778(4) 0.0463(17) Uani 1 1 d . . . . .
H23 H 0.7164 0.8653 0.4630 0.056 Uiso 1 1 calc R U . . .
C24 C 0.6527(3) 0.7925(12) 0.4578(5) 0.0462(15) Uani 1 1 d . . . . .
H24 H 0.6377 0.9228 0.4300 0.055 Uiso 1 1 calc R U . . .
C25 C 0.3910(2) 0.4974(10) 0.2066(4) 0.0428(15) Uani 1 1 d . . . . .
H25 H 0.3968 0.6577 0.2082 0.051 Uiso 1 1 calc R U . . .
C26 C 0.3830(3) 0.4563(11) 0.2833(5) 0.0470(16) Uani 1 1 d . . . . .
H26 H 0.3842 0.6072 0.3056 0.056 Uiso 1 1 calc R U . . .
C27 C 0.5550(2) 0.6391(11) 0.5182(4) 0.0369(13) Uani 1 1 d . . . . .
H27 H 0.5442 0.7911 0.5197 0.044 Uiso 1 1 calc DR U . . .
C28 C 0.5771(2) 0.6727(11) 0.4545(4) 0.0390(13) Uani 1 1 d . . . . .
H28 H 0.5742 0.8339 0.4454 0.047 Uiso 1 1 calc DR U . . .
Cl1 Cl 0.49042(6) 0.0401(2) 0.64171(10) 0.0408(4) Uani 1 1 d . . . . .
N1 N 0.43837(19) 0.3941(9) 0.2294(3) 0.0364(12) Uani 1 1 d . . . . .
H1A H 0.4514 0.4478 0.1971 0.044 Uiso 1 1 calc R U . . .
H1B H 0.4366 0.2467 0.2249 0.044 Uiso 1 1 calc R U . . .
N2 N 0.4169(2) 0.3406(10) 0.3598(3) 0.0422(13) Uani 1 1 d . . . . .
H2A H 0.4172 0.1945 0.3521 0.051 Uiso 1 1 calc R U . . .
H2B H 0.4131 0.3700 0.4069 0.051 Uiso 1 1 calc R U . . .
N3 N 0.5116(2) 0.5228(9) 0.4936(4) 0.0417(13) Uani 1 1 d . . . . .
H3A H 0.4940 0.5938 0.5139 0.050 Uiso 1 1 calc R U . . .
H3B H 0.5176 0.3871 0.5166 0.050 Uiso 1 1 calc R U . . .
N4 N 0.5437(2) 0.5888(9) 0.3687(3) 0.0417(13) Uani 1 1 d . . . . .
H4A H 0.5563 0.4699 0.3563 0.050 Uiso 1 1 calc R U . . .
H4B H 0.5397 0.6924 0.3292 0.050 Uiso 1 1 calc R U . . .
N5 N 0.50176(18) 0.1613(9) 0.3806(3) 0.0355(11) Uani 1 1 d . . . . .
N6 N 0.4800(3) -0.0040(10) 0.3623(5) 0.0421(12) Uani 1 1 d . . . . .
N7 N 0.4561(2) -0.1486(9) 0.3464(4) 0.0447(13) Uani 1 1 d . . . . .
Ni1 Ni 0.47495(4) 0.49965(14) 0.36000(5) 0.0421(2) Uani 1 1 d . . . . .
O11 O 0.47492(17) -0.1658(8) 0.6637(3) 0.0473(11) Uani 1 1 d . . . . .
O12 O 0.49552(19) 0.0053(7) 0.5634(3) 0.0473(12) Uani 1 1 d . . . . .
O13 O 0.53632(16) 0.1007(7) 0.7121(3) 0.0386(10) Uani 1 1 d . . . . .
O14 O 0.45567(16) 0.2115(8) 0.6264(3) 0.0453(11) Uani 1 1 d . . . . .
O1W O 0.4285(3) 0.6435(15) 0.5002(6) 0.046(2) Uani 0.5 1 d . . P . .
H1WD H 0.4175 0.5979 0.4483 0.055 Uiso 0.5 1 d R U P . .
H1WA H 0.4569 0.6864 0.5175 0.069 Uiso 0.5 1 d R U P . .

loop_
_atom_site_aniso_label
_atom_site_aniso_U_11
_atom_site_aniso_U_22
_atom_site_aniso_U_33
_atom_site_aniso_U_23
_atom_site_aniso_U_13
_atom_site_aniso_U_12
C1 0.048(4) 0.037(3) 0.050(4) -0.001(3) 0.015(3) 0.000(3)
C2 0.048(4) 0.051(4) 0.052(4) 0.018(3) 0.018(4) -0.016(3)
C3 0.037(4) 0.045(4) 0.044(4) 0.007(3) 0.002(3) 0.009(3)
C4 0.047(4) 0.042(4) 0.043(3) -0.005(3) 0.016(3) 0.025(3)
C5 0.044(4) 0.043(3) 0.032(3) 0.003(3) 0.019(3) 0.007(3)
C6 0.052(4) 0.044(4) 0.037(3) -0.002(3) 0.023(3) 0.002(3)
C7 0.037(4) 0.052(4) 0.029(3) 0.001(3) 0.012(3) 0.001(3)
C8 0.035(4) 0.048(4) 0.063(5) 0.007(3) 0.005(4) 0.008(3)
C9 0.040(4) 0.060(5) 0.062(5) -0.028(4) 0.018(4) -0.004(4)
C10 0.052(4) 0.049(4) 0.036(3) 0.009(3) 0.020(3) -0.006(3)
C11 0.051(4) 0.038(3) 0.046(4) 0.010(3) 0.011(3) -0.002(3)
C12 0.051(5) 0.054(4) 0.053(4) -0.003(3) 0.018(4) -0.002(4)
C13 0.043(4) 0.035(3) 0.029(3) -0.004(2) 0.002(3) -0.006(3)
C14 0.026(3) 0.040(3) 0.043(3) 0.001(3) 0.008(3) -0.004(3)
C15 0.036(4) 0.043(4) 0.050(4) 0.019(3) 0.008(3) 0.000(3)
C16 0.039(4) 0.063(5) 0.037(3) 0.000(3) 0.016(3) 0.004(3)
C17 0.046(4) 0.043(4) 0.039(3) -0.026(3) 0.008(3) 0.003(3)
C18 0.038(4) 0.039(3) 0.041(4) -0.009(3) 0.013(3) -0.008(3)
C19 0.035(3) 0.041(3) 0.033(3) 0.008(2) 0.009(3) 0.009(3)
C20 0.040(4) 0.044(4) 0.033(3) 0.003(3) 0.007(3) 0.017(3)
C21 0.033(3) 0.051(4) 0.030(3) -0.008(3) 0.008(3) 0.009(3)
C22 0.045(4) 0.056(4) 0.035(3) 0.000(3) 0.018(3) 0.014(3)
C23 0.040(4) 0.047(4) 0.039(3) -0.016(3) 0.005(3) 0.002(3)
C24 0.042(4) 0.047(4) 0.048(4) 0.002(3) 0.019(3) 0.010(3)
C25 0.035(4) 0.036(3) 0.050(4) 0.003(3) 0.013(3) -0.010(3)
C26 0.049(4) 0.035(3) 0.060(4) 0.000(3) 0.028(4) 0.011(3)
C27 0.031(3) 0.042(3) 0.031(3) 0.002(2) 0.008(3) 0.006(3)
C28 0.031(3) 0.042(3) 0.039(3) 0.002(3) 0.012(3) -0.001(3)
Cl1 0.0408(9) 0.0338(7) 0.0501(8) -0.0096(6) 0.0224(7) -0.0065(7)
N1 0.041(3) 0.034(3) 0.030(3) -0.0020(19) 0.012(2) 0.007(2)
N2 0.037(3) 0.061(3) 0.031(2) -0.012(2) 0.017(2) 0.009(3)
N3 0.047(4) 0.040(3) 0.042(3) -0.010(2) 0.023(3) -0.008(2)
N4 0.050(3) 0.037(3) 0.032(3) 0.007(2) 0.013(2) -0.005(3)
N5 0.026(3) 0.039(3) 0.041(3) -0.006(2) 0.015(2) -0.004(2)
N6 0.038(3) 0.042(3) 0.041(2) 0.003(2) 0.013(2) 0.004(3)
N7 0.047(3) 0.029(3) 0.048(3) 0.002(2) 0.012(3) 0.003(3)
Ni1 0.0401(5) 0.0379(4) 0.0375(4) -0.0107(3) 0.0080(3) -0.0011(3)
O11 0.042(3) 0.051(3) 0.032(2) 0.0119(19) 0.0015(19) -0.007(2)
O12 0.046(3) 0.046(3) 0.052(3) -0.019(2) 0.023(2) -0.021(2)
O13 0.035(2) 0.039(2) 0.038(2) 0.0034(18) 0.0124(19) 0.0068(19)
O14 0.034(2) 0.059(3) 0.040(2) 0.010(2) 0.014(2) 0.007(2)
O1W 0.043(5) 0.050(5) 0.059(5) 0.001(4) 0.035(5) 0.013(4)

loop_
_atom_type_symbol
_atom_type_description
_atom_type_scat_dispersion_real
_atom_type_scat_dispersion_imag
_atom_type_scat_source
C C 0.0033 0.0016 'International Tables Vol C Tables 4.2.6.8 and 6.1.1.4'
H H 0.0000 0.0000 'International Tables Vol C Tables 4.2.6.8 and 6.1.1.4'
N N 0.0061 0.0033 'International Tables Vol C Tables 4.2.6.8 and 6.1.1.4'
O O 0.0106 0.0060 'International Tables Vol C Tables 4.2.6.8 and 6.1.1.4'
Cl Cl 0.1484 0.1585 'International Tables Vol C Tables 4.2.6.8 and 6.1.1.4'
Ni Ni 0.3393 1.1124 'International Tables Vol C Tables 4.2.6.8 and 6.1.1.4'

loop_
_geom_angle_atom_site_label_1
_geom_angle_atom_site_label_2
_geom_angle_atom_site_label_3
_geom_angle
_geom_angle_site_symmetry_1
_geom_angle_site_symmetry_3
_geom_angle_publ_flag
C2 C1 C6 120.9(7) . . ?
C2 C1 C25 120.1(7) . . ?
C6 C1 C25 119.0(6) . . ?
C1 C2 C3 119.5(7) . . ?
C1 C2 H2 120.2 . . ?
C3 C2 H2 120.2 . . ?
C2 C3 C4 122.0(7) . . ?
C2 C3 H3 119.0 . . ?
C4 C3 H3 119.0 . . ?
C5 C4 C3 118.5(6) . . ?
C5 C4 H4 120.8 . . ?
C3 C4 H4 120.8 . . ?
C4 C5 C6 120.1(6) . . ?
C4 C5 H5 120.0 . . ?
C6 C5 H5 120.0 . . ?
C5 C6 C1 118.9(6) . . ?
C5 C6 H6 120.5 . . ?
C1 C6 H6 120.5 . . ?
C8 C7 C12 118.6(7) . . ?
C8 C7 C26 120.8(7) . . ?
C12 C7 C26 120.6(6) . . ?
C7 C8 C9 120.3(7) . . ?
C7 C8 H8 119.9 . . ?
C9 C8 H8 119.9 . . ?
C8 C9 C10 121.0(7) . . ?
C8 C9 H9 119.5 . . ?
C10 C9 H9 119.5 . . ?
C11 C10 C9 117.8(7) . . ?
C11 C10 H10 121.1 . . ?
C9 C10 H10 121.1 . . ?
C10 C11 C12 123.1(7) . . ?
C10 C11 H11 118.5 . . ?
C12 C11 H11 118.5 . . ?
C11 C12 C7 119.2(7) . . ?
C11 C12 H12 120.4 . . ?
C7 C12 H12 120.4 . . ?
C18 C13 C14 117.2(6) . . ?
C18 C13 C27 121.4(6) . . ?
C14 C13 C27 121.4(6) . . ?
C15 C14 C13 120.6(6) . . ?
C15 C14 H14 119.7 . . ?
C13 C14 H14 119.7 . . ?
C14 C15 C16 122.4(7) . . ?
C14 C15 H15 118.8 . . ?
C16 C15 H15 118.8 . . ?
C15 C16 C17 119.0(6) . . ?
C15 C16 H16 120.5 . . ?
C17 C16 H16 120.5 . . ?
C18 C17 C16 120.0(6) . . ?
C18 C17 H17 120.0 . . ?
C16 C17 H17 120.0 . . ?
C17 C18 C13 120.7(6) . . ?
C17 C18 H18 119.6 . . ?
C13 C18 H18 119.6 . . ?
C24 C19 C20 117.4(6) . . ?
C24 C19 C28 120.2(6) . . ?
C20 C19 C28 122.4(6) . . ?
C21 C20 C19 122.1(7) . . ?
C21 C20 H20 118.9 . . ?
C19 C20 H20 118.9 . . ?
C20 C21 C22 117.8(7) . . ?
C20 C21 H21 121.1 . . ?
C22 C21 H21 121.1 . . ?
C23 C22 C21 122.8(7) . . ?
C23 C22 H22 118.6 . . ?
C21 C22 H22 118.6 . . ?
C22 C23 C24 118.4(7) . . ?
C22 C23 H23 120.8 . . ?
C24 C23 H23 120.8 . . ?
C23 C24 C19 121.3(7) . . ?
C23 C24 H24 119.4 . . ?
C19 C24 H24 119.4 . . ?
C26 C25 C1 123.7(6) . . ?
C26 C25 N1 104.4(5) . . ?
C1 C25 N1 114.0(6) . . ?
C26 C25 H25 104.3 . . ?
C1 C25 H25 104.3 . . ?
N1 C25 H25 104.3 . . ?
N2 C26 C25 122.9(6) . . ?
N2 C26 C7 110.3(6) . . ?
C25 C26 C7 114.6(6) . . ?
N2 C26 H26 101.7 . . ?
C25 C26 H26 101.7 . . ?
C7 C26 H26 101.7 . . ?
N3 C27 C13 111.2(5) . . ?
N3 C27 C28 122.0(5) . . ?
C13 C27 C28 118.4(5) . . ?
N3 C27 H27 99.7 . . ?
C13 C27 H27 99.7 . . ?
C28 C27 H27 99.7 . . ?
N4 C28 C19 115.0(5) . . ?
N4 C28 C27 108.8(5) . . ?
C19 C28 C27 123.8(5) . . ?
N4 C28 H28 101.8 . . ?
C19 C28 H28 101.8 . . ?
C27 C28 H28 101.8 . . ?
O14 Cl1 O11 110.0(3) . . ?
O14 Cl1 O12 109.1(3) . . ?
O11 Cl1 O12 108.4(3) . . ?
O14 Cl1 O13 111.3(3) . . ?
O11 Cl1 O13 108.8(3) . . ?
O12 Cl1 O13 109.2(3) . . ?
C25 N1 Ni1 99.1(4) . . ?
C25 N1 H1A 112.0 . . ?
Ni1 N1 H1A 112.0 . . ?
C25 N1 H1B 112.0 . . ?
Ni1 N1 H1B 112.0 . . ?
H1A N1 H1B 109.6 . . ?
C26 N2 Ni1 94.0(4) . . ?
C26 N2 H2A 112.9 . . ?
Ni1 N2 H2A 112.9 . . ?
C26 N2 H2B 112.9 . . ?
Ni1 N2 H2B 112.9 . . ?
H2A N2 H2B 110.3 . . ?
C27 N3 Ni1 110.3(4) . . ?
C27 N3 H3A 109.6 . . ?
Ni1 N3 H3A 109.6 . . ?
C27 N3 H3B 109.6 . . ?
Ni1 N3 H3B 109.6 . . ?
H3A N3 H3B 108.1 . . ?
C28 N4 Ni1 113.3(4) . . ?
C28 N4 H4A 108.9 . . ?
Ni1 N4 H4A 108.9 . . ?
C28 N4 H4B 108.9 . . ?
Ni1 N4 H4B 108.9 . . ?
H4A N4 H4B 107.7 . . ?
N6 N5 Ni1 127.9(5) . . ?
N7 N6 N5 172.9(8) . . ?
N6 N7 Ni1 128.0(6) . 1_545 ?
N2 Ni1 N3 94.8(2) . . ?
N2 Ni1 N1 78.5(2) . . ?
N3 Ni1 N1 166.4(2) . . ?
N2 Ni1 N5 81.2(2) . . ?
N3 Ni1 N5 84.2(2) . . ?
N1 Ni1 N5 83.06(19) . . ?
N2 Ni1 N4 166.3(2) . . ?
N3 Ni1 N4 82.3(2) . . ?
N1 Ni1 N4 101.4(2) . . ?
N5 Ni1 N4 85.2(2) . . ?
N2 Ni1 N7 104.5(2) . 1_565 ?
N3 Ni1 N7 92.5(2) . 1_565 ?
N1 Ni1 N7 100.6(2) . 1_565 ?
N5 Ni1 N7 173.7(2) . 1_565 ?
N4 Ni1 N7 89.1(2) . 1_565 ?
H1WD O1W H1WA 109.5 . . ?

loop_
_geom_bond_atom_site_label_1
_geom_bond_atom_site_label_2
_geom_bond_distance
_geom_bond_site_symmetry_2
_geom_bond_publ_flag
C1 C2 1.340(11) . ?
C1 C6 1.407(10) . ?
C1 C25 1.489(10) . ?
C2 C3 1.368(10) . ?
C2 H2 0.9300 . ?
C3 C4 1.398(10) . ?
C3 H3 0.9300 . ?
C4 C5 1.368(9) . ?
C4 H4 0.9300 . ?
C5 C6 1.403(9) . ?
C5 H5 0.9300 . ?
C6 H6 0.9300 . ?
C7 C8 1.379(11) . ?
C7 C12 1.410(11) . ?
C7 C26 1.501(10) . ?
C8 C9 1.394(11) . ?
C8 H8 0.9300 . ?
C9 C10 1.405(10) . ?
C9 H9 0.9300 . ?
C10 C11 1.344(10) . ?
C10 H10 0.9300 . ?
C11 C12 1.389(11) . ?
C11 H11 0.9300 . ?
C12 H12 0.9300 . ?
C13 C18 1.395(9) . ?
C13 C14 1.425(9) . ?
C13 C27 1.496(8) . ?
C14 C15 1.318(9) . ?
C14 H14 0.9300 . ?
C15 C16 1.371(11) . ?
C15 H15 0.9300 . ?
C16 C17 1.384(10) . ?
C16 H16 0.9300 . ?
C17 C18 1.374(9) . ?
C17 H17 0.9300 . ?
C18 H18 0.9300 . ?
C19 C24 1.378(10) . ?
C19 C20 1.407(9) . ?
C19 C28 1.469(9) . ?
C20 C21 1.358(9) . ?
C20 H20 0.9300 . ?
C21 C22 1.368(10) . ?
C21 H21 0.9300 . ?
C22 C23 1.367(10) . ?
C22 H22 0.9300 . ?
C23 C24 1.380(10) . ?
C23 H23 0.9300 . ?
C24 H24 0.9300 . ?
C25 C26 1.477(10) . ?
C25 N1 1.501(9) . ?
C25 H25 0.9800 . ?
C26 N2 1.452(9) . ?
C26 H26 0.9800 . ?
C27 N3 1.421(8) . ?
C27 C28 1.559(7) . ?
C27 H27 0.9800 . ?
C28 N4 1.469(8) . ?
C28 H28 0.9800 . ?
Cl1 O14 1.441(5) . ?
Cl1 O11 1.445(5) . ?
Cl1 O12 1.447(5) . ?
Cl1 O13 1.459(5) . ?
N1 Ni1 2.118(5) . ?
N1 H1A 0.8900 . ?
N1 H1B 0.8900 . ?
N2 Ni1 2.067(6) . ?
N2 H2A 0.8900 . ?
N2 H2B 0.8900 . ?
N3 Ni1 2.071(5) . ?
N3 H3A 0.8900 . ?
N3 H3B 0.8900 . ?
N4 Ni1 2.176(6) . ?
N4 H4A 0.8900 . ?
N4 H4B 0.8900 . ?
N5 N6 1.169(8) . ?
N5 Ni1 2.172(6) . ?
N6 N7 1.102(8) . ?
N7 Ni1 2.183(5) 1_545 ?
Ni1 N7 2.183(6) 1_565 ?
O1W H1WD 0.8500 . ?
O1W H1WA 0.8501 . ?

loop_
_geom_hbond_atom_site_label_D
_geom_hbond_atom_site_label_H
_geom_hbond_atom_site_label_A
_geom_hbond_distance_DH
_geom_hbond_distance_HA
_geom_hbond_distance_DA
_geom_hbond_angle_DHA
_geom_hbond_site_symmetry_A
O1W H1WA O12 0.85 2.22 2.887(11) 135.4 1_565
O1W H1WA N3 0.85 2.18 2.776(10) 126.7 .
O1W H1WA Cl1 0.85 2.87 3.346(10) 117.7 1_565
O1W H1WD N2 0.85 2.17 2.922(10) 147.7 .
N4 H4B O13 0.89 2.34 3.209(7) 166.4 2_564
N3 H3B O12 0.89 2.63 3.458(7) 154.8 .
N3 H3A O1W 0.89 2.00 2.776(10) 145.6 .
N3 H3A O12 0.89 2.61 3.270(7) 131.4 1_565
N2 H2B O1W 0.89 2.20 2.922(10) 137.9 .
N2 H2A N7 0.89 2.43 3.241(8) 152.3 .
N2 H2A N6 0.89 2.25 2.862(8) 125.4 .
N1 H1B N6 0.89 2.62 3.165(8) 120.6 .
N1 H1A O14 0.89 2.42 3.157(7) 140.3 2_564
C27 H27 O12 0.98 2.37 3.211(8) 142.8 1_565
C26 H26 N7 0.98 2.52 3.148(10) 121.5 1_565
C25 H25 N7 0.98 2.56 3.183(9) 121.6 1_565
O1W H1WA O12 0.85 2.22 2.887(11) 135.4 1_565
O1W H1WA N3 0.85 2.18 2.776(10) 126.7 .
O1W H1WA Cl1 0.85 2.87 3.346(10) 117.7 1_565
O1W H1WD N2 0.85 2.17 2.922(10) 147.7 .
N4 H4B O13 0.89 2.34 3.209(7) 166.4 2_564
N3 H3B O12 0.89 2.63 3.458(7) 154.8 .
N3 H3A O1W 0.89 2.00 2.776(10) 145.6 .
N3 H3A O12 0.89 2.61 3.270(7) 131.4 1_565
N2 H2B O1W 0.89 2.20 2.922(10) 137.9 .
N2 H2A N7 0.89 2.43 3.241(8) 152.3 .
N2 H2A N6 0.89 2.25 2.862(8) 125.4 .
N1 H1B N6 0.89 2.62 3.165(8) 120.6 .
N1 H1A O14 0.89 2.42 3.157(7) 140.3 2_564
C27 H27 O12 0.98 2.37 3.211(8) 142.8 1_565
C26 H26 N7 0.98 2.52 3.148(10) 121.5 1_565
C25 H25 N7 0.98 2.56 3.183(9) 121.6 1_565
O1W H1WA O12 0.85 2.22 2.887(11) 135.4 1_565
O1W H1WA N3 0.85 2.18 2.776(10) 126.7 .
O1W H1WA Cl1 0.85 2.87 3.346(10) 117.7 1_565
O1W H1WD N2 0.85 2.17 2.922(10) 147.7 .
N4 H4B O13 0.89 2.34 3.209(7) 166.4 2_564
N3 H3B O12 0.89 2.63 3.458(7) 154.8 .
N3 H3A O1W 0.89 2.00 2.776(10) 145.6 .
N3 H3A O12 0.89 2.61 3.270(7) 131.4 1_565
N2 H2B O1W 0.89 2.20 2.922(10) 137.9 .
N2 H2A N7 0.89 2.43 3.241(8) 152.3 .
N2 H2A N6 0.89 2.25 2.862(8) 125.4 .
N1 H1B N6 0.89 2.62 3.165(8) 120.6 .
N1 H1A O14 0.89 2.42 3.157(7) 140.3 2_564
C27 H27 O12 0.98 2.37 3.211(8) 142.8 1_565
C26 H26 N7 0.98 2.52 3.148(10) 121.5 1_565
C25 H25 N7 0.98 2.56 3.183(9) 121.6 1_565
O1W H1WA O12 0.85 2.22 2.887(11) 135.4 1_565
O1W H1WA N3 0.85 2.18 2.776(10) 126.7 .
O1W H1WA Cl1 0.85 2.87 3.346(10) 117.7 1_565
O1W H1WD N2 0.85 2.17 2.922(10) 147.7 .
N4 H4B O13 0.89 2.34 3.209(7) 166.4 2_564
N3 H3B O12 0.89 2.63 3.458(7) 154.8 .
N3 H3A O1W 0.89 2.00 2.776(10) 145.6 .
N3 H3A O12 0.89 2.61 3.270(7) 131.4 1_565
N2 H2B O1W 0.89 2.20 2.922(10) 137.9 .
N2 H2A N7 0.89 2.43 3.241(8) 152.3 .
N2 H2A N6 0.89 2.25 2.862(8) 125.4 .
N1 H1B N6 0.89 2.62 3.165(8) 120.6 .
N1 H1A O14 0.89 2.42 3.157(7) 140.3 2_564
C27 H27 O12 0.98 2.37 3.211(8) 142.8 1_565
C26 H26 N7 0.98 2.52 3.148(10) 121.5 1_565
C25 H25 N7 0.98 2.56 3.183(9) 121.6 1_565
C25 H25 N7 0.98 2.56 3.183(9) 121.6 1_565
C26 H26 N7 0.98 2.52 3.148(10) 121.5 1_565
C27 H27 O12 0.98 2.37 3.211(8) 142.8 1_565
N1 H1A O14 0.89 2.42 3.157(7) 140.3 2_564
N1 H1B N6 0.89 2.62 3.165(8) 120.6 .
N2 H2A N6 0.89 2.25 2.862(8) 125.4 .
N2 H2A N7 0.89 2.43 3.241(8) 152.3 .
N2 H2B O1W 0.89 2.20 2.922(10) 137.9 .
N3 H3A O12 0.89 2.61 3.270(7) 131.4 1_565
N3 H3A O1W 0.89 2.00 2.776(10) 145.6 .
N3 H3B O12 0.89 2.63 3.458(7) 154.8 .
N4 H4B O13 0.89 2.34 3.209(7) 166.4 2_564
O1W H1WD N2 0.85 2.17 2.922(10) 147.7 .
O1W H1WA Cl1 0.85 2.87 3.346(10) 117.7 1_565
O1W H1WA N3 0.85 2.18 2.776(10) 126.7 .
O1W H1WA O12 0.85 2.22 2.887(11) 135.4 1_565
C25 H25 N7 0.98 2.56 3.183(9) 121.6 1_565
C26 H26 N7 0.98 2.52 3.148(10) 121.5 1_565
C27 H27 O12 0.98 2.37 3.211(8) 142.8 1_565
N1 H1A O14 0.89 2.42 3.157(7) 140.3 2_564
N1 H1B N6 0.89 2.62 3.165(8) 120.6 .
N2 H2A N6 0.89 2.25 2.862(8) 125.4 .
N2 H2A N7 0.89 2.43 3.241(8) 152.3 .
N2 H2B O1W 0.89 2.20 2.922(10) 137.9 .
N3 H3A O12 0.89 2.61 3.270(7) 131.4 1_565
N3 H3A O1W 0.89 2.00 2.776(10) 145.6 .
N3 H3B O12 0.89 2.63 3.458(7) 154.8 .
N4 H4B O13 0.89 2.34 3.209(7) 166.4 2_564
O1W H1WD N2 0.85 2.17 2.922(10) 147.7 .
O1W H1WA Cl1 0.85 2.87 3.346(10) 117.7 1_565
O1W H1WA N3 0.85 2.18 2.776(10) 126.7 .
O1W H1WA O12 0.85 2.22 2.887(11) 135.4 1_565
C25 H25 N7 0.98 2.56 3.183(9) 121.6 1_565
C26 H26 N7 0.98 2.52 3.148(10) 121.5 1_565
C27 H27 O12 0.98 2.37 3.211(8) 142.8 1_565
N1 H1A O14 0.89 2.42 3.157(7) 140.3 2_564
N1 H1B N6 0.89 2.62 3.165(8) 120.6 .
N2 H2A N6 0.89 2.25 2.862(8) 125.4 .
N2 H2A N7 0.89 2.43 3.241(8) 152.3 .
N2 H2B O1W 0.89 2.20 2.922(10) 137.9 .
N3 H3A O12 0.89 2.61 3.270(7) 131.4 1_565
N3 H3A O1W 0.89 2.00 2.776(10) 145.6 .
N3 H3B O12 0.89 2.63 3.458(7) 154.8 .
N4 H4B O13 0.89 2.34 3.209(7) 166.4 2_564
O1W H1WD N2 0.85 2.17 2.922(10) 147.7 .
O1W H1WA Cl1 0.85 2.87 3.346(10) 117.7 1_565
O1W H1WA N3 0.85 2.18 2.776(10) 126.7 .
O1W H1WA O12 0.85 2.22 2.887(11) 135.4 1_565

loop_
_geom_torsion_atom_site_label_1
_geom_torsion_atom_site_label_2
_geom_torsion_atom_site_label_3
_geom_torsion_atom_site_label_4
_geom_torsion
_geom_torsion_site_symmetry_1
_geom_torsion_site_symmetry_2
_geom_torsion_site_symmetry_3
_geom_torsion_site_symmetry_4
_geom_torsion_publ_flag
C6 C1 C2 C3 -3.8(12) . . . . ?
C25 C1 C2 C3 176.6(7) . . . . ?
C1 C2 C3 C4 3.0(12) . . . . ?
C2 C3 C4 C5 -1.9(11) . . . . ?
C3 C4 C5 C6 1.6(10) . . . . ?
C4 C5 C6 C1 -2.3(10) . . . . ?
C2 C1 C6 C5 3.5(11) . . . . ?
C25 C1 C6 C5 -176.9(6) . . . . ?
C12 C7 C8 C9 1.4(11) . . . . ?
C26 C7 C8 C9 -178.6(7) . . . . ?
C7 C8 C9 C10 -1.9(12) . . . . ?
C8 C9 C10 C11 1.5(11) . . . . ?
C9 C10 C11 C12 -0.7(11) . . . . ?
C10 C11 C12 C7 0.3(11) . . . . ?
C8 C7 C12 C11 -0.7(10) . . . . ?
C26 C7 C12 C11 179.4(6) . . . . ?
C18 C13 C14 C15 -2.4(10) . . . . ?
C27 C13 C14 C15 175.7(6) . . . . ?
C13 C14 C15 C16 1.2(11) . . . . ?
C14 C15 C16 C17 1.5(11) . . . . ?
C15 C16 C17 C18 -2.9(11) . . . . ?
C16 C17 C18 C13 1.6(11) . . . . ?
C14 C13 C18 C17 1.0(10) . . . . ?
C27 C13 C18 C17 -177.2(6) . . . . ?
C24 C19 C20 C21 4.2(10) . . . . ?
C28 C19 C20 C21 -179.1(6) . . . . ?
C19 C20 C21 C22 -3.1(9) . . . . ?
C20 C21 C22 C23 -0.3(10) . . . . ?
C21 C22 C23 C24 2.4(10) . . . . ?
C22 C23 C24 C19 -1.1(10) . . . . ?
C20 C19 C24 C23 -2.0(10) . . . . ?
C28 C19 C24 C23 -178.8(6) . . . . ?
C2 C1 C25 C26 108.7(9) . . . . ?
C6 C1 C25 C26 -71.0(10) . . . . ?
C2 C1 C25 N1 -122.8(7) . . . . ?
C6 C1 C25 N1 57.6(9) . . . . ?
C1 C25 C26 N2 133.0(7) . . . . ?
N1 C25 C26 N2 0.5(9) . . . . ?
C1 C25 C26 C7 -5.7(9) . . . . ?
N1 C25 C26 C7 -138.2(6) . . . . ?
C8 C7 C26 N2 116.5(7) . . . . ?
C12 C7 C26 N2 -63.5(8) . . . . ?
C8 C7 C26 C25 -99.7(8) . . . . ?
C12 C7 C26 C25 80.2(8) . . . . ?
C18 C13 C27 N3 -133.1(7) . . . . ?
C14 C13 C27 N3 48.8(9) . . . . ?
C18 C13 C27 C28 78.0(9) . . . . ?
C14 C13 C27 C28 -100.1(8) . . . . ?
C24 C19 C28 N4 89.9(8) . . . . ?
C20 C19 C28 N4 -86.6(8) . . . . ?
C24 C19 C28 C27 -132.3(7) . . . . ?
C20 C19 C28 C27 51.2(9) . . . . ?
N3 C27 C28 N4 6.0(8) . . . . ?
C13 C27 C28 N4 151.4(5) . . . . ?
N3 C27 C28 C19 -134.0(7) . . . . ?
C13 C27 C28 C19 11.4(10) . . . . ?
C26 C25 N1 Ni1 -41.8(5) . . . . ?
C1 C25 N1 Ni1 -179.6(5) . . . . ?
C25 C26 N2 Ni1 41.8(7) . . . . ?
C7 C26 N2 Ni1 -178.0(5) . . . . ?
C13 C27 N3 Ni1 -165.1(4) . . . . ?
C28 C27 N3 Ni1 -17.5(8) . . . . ?
C19 C28 N4 Ni1 152.2(4) . . . . ?
C27 C28 N4 Ni1 8.3(6) . . . . ?
